data_4324088
loop_
_publ_author_name
'Stefan Mebs'
'Roman Kalinowski'
'Simon Grabowsky'
'Diana F\"orster'
'Rainer Kickbusch'
'Eugen Justus'
'Wolfgang Morgenroth'
'Carsten Paulmann'
'Peter Luger'
'Detlef Gabel'
'Dieter Lentz'

_publ_contact_author
;
    Prof. Dr. Dieter Lentz
    Institut f\"ur  Chemie und Biochemie
    Anorganische Chemie
    Freie Universit\"at Berlin
    Fabeckstr. 34-36
    14195, Berlin
    Germany
;
_publ_contact_author_email lentz@chemie.fu-berlin.de
_publ_contact_author_fax 0049-30-83852695
_publ_contact_author_phone 0049-30-83852695
_publ_section_title
;
 Real-Space Indicators for Chemical Bonding. Experimental and Theoretical
 Electron Density Studies of Four Deltahedral Boranes
;
_journal_name_full 'Inorganic Chemistry'
_journal_page_first 90
_journal_page_last 103
_journal_paper_doi 10.1021/ic1013158
_journal_volume 50
_journal_year 2011
_chemical_absolute_configuration amino
_chemical_formula_moiety 'B10 H18 N2'
_chemical_formula_sum 'B10 H18 N2'
_chemical_formula_weight 154.26
_chemical_name_common dodecahydro-arachno-bis-amine
_chemical_name_systematic
; 
 ? 
;
_space_group_IT_number 62
_symmetry_cell_setting orthorhombic
_symmetry_space_group_name_Hall '-P 2ac 2n'
_symmetry_space_group_name_H-M 'P n m a'
_audit_creation_method SHELXL-97
_cell_angle_alpha 90.00
_cell_angle_beta 90.00
_cell_angle_gamma 90.00
_cell_formula_units_Z 4
_cell_length_a 17.863(4)
_cell_length_b 7.316(2)
_cell_length_c 7.177(1)
_cell_measurement_temperature 9(2)
_cell_volume 937.9(4)
_computing_cell_refinement XDS
_computing_data_collection XDS
_computing_data_reduction XDS
_computing_molecular_graphics 'Volkov et al, (2006)'
_computing_publication_material 'Volkov et al, (2006)'
_computing_structure_refinement 'Volkov et al, (2006)'
_computing_structure_solution 'SHELXS-97 (Sheldrick, 1990)'
_diffrn_ambient_temperature 9(2)
_diffrn_measured_fraction_theta_full 0.998
_diffrn_measured_fraction_theta_max 0.998
_diffrn_measurement_device_type 'Mar165 CCD'
_diffrn_measurement_method \f
_diffrn_radiation_monochromator graphite
_diffrn_radiation_source synchrotron
_diffrn_radiation_type synchrotron
_diffrn_radiation_wavelength 0.5166(2)
_diffrn_reflns_av_R_equivalents 0.1524
_diffrn_reflns_av_sigmaI/netI 0.1466
_diffrn_reflns_limit_h_max 35
_diffrn_reflns_limit_h_min 0
_diffrn_reflns_limit_k_max 14
_diffrn_reflns_limit_k_min 0
_diffrn_reflns_limit_l_max 14
_diffrn_reflns_limit_l_min 0
_diffrn_reflns_number 62260
_diffrn_reflns_reduction_process
;
 Scaled and merged with Sortav
 R.H. Blessing, (1987) Cryst. Rev. 1, 3-58
 R.H. Blessing, (1989) J. Appl. Cryst. 22, 396-397
;
_diffrn_reflns_theta_full 31.10
_diffrn_reflns_theta_max 31.10
_diffrn_reflns_theta_min 1.66
_exptl_absorpt_coefficient_mu 0.027
_exptl_absorpt_correction_type none
_exptl_crystal_colour colourless
_exptl_crystal_density_diffrn 1.093(1)
_exptl_crystal_density_method 'not measured'
_exptl_crystal_F_000 328.0
_exptl_crystal_size_max 0.3
_exptl_crystal_size_mid 0.2
_exptl_crystal_size_min 0.15
_refine_diff_density_max 0.262
_refine_diff_density_min -0.191
_refine_diff_density_rms 0.041
_refine_ls_extinction_method none
_refine_ls_goodness_of_fit_ref 0.448
_refine_ls_matrix_type full
_refine_ls_number_parameters 213
_refine_ls_number_reflns 2448
_refine_ls_number_restraints 0
_refine_ls_R_factor_all 0.056
_refine_ls_R_factor_gt 0.025
_refine_ls_R_Fsqd_factor 0.036
_refine_ls_shift/su_max 0
_refine_ls_structure_factor_coef Fsqd
_refine_ls_weighting_details
;
calc w2 = 1/[s^2^(Fo^2^)]
;
_refine_ls_weighting_scheme calc
_refine_ls_wR_factor_ref 0.061
_reflns_number_gt 2448
_reflns_number_total 4131
_reflns_threshold_expression >2sigma(I)
_cod_data_source_file ic1013158_si_004.cif
_cod_data_source_block amino
_cod_original_cell_volume 937.9(3)
_cod_database_code 4324088

loop_
_symmetry_equiv_pos_as_xyz
'x, y, z'
'-x+1/2, -y, z+1/2'
'-x, y+1/2, -z'
'x+1/2, -y+1/2, -z+1/2'
'-x, -y, -z'
'x-1/2, y, -z-1/2'
'x, -y-1/2, z'
'-x-1/2, y-1/2, z-1/2'

loop_
_atom_local_axes_atom_label
_atom_local_axes_atom0
_atom_local_axes_ax1
_atom_local_axes_atom1
_atom_local_axes_atom2
_atom_local_axes_ax2
N(1) B(1) Z N(1) H(9) Y
N(2) B(2) -Z N(2) H(10) Y
B(1) B(3) X B(1) N(1) Y
B(2) B(4) -X B(2) N(2) Y
B(3) B(1) X B(3) B(4) Y
B(4) B(2) -X B(4) B(3) Y
B(5) B(1) X B(5) B(7) Y
B(6) B(2) -X B(6) B(7) Y
H(1) B(1) Z H(1) H(8) Y
H(2) B(2) -Z H(2) H(8) Y
H(3) B(3) Z H(3) B(1) Y
H(4) B(4) -Z H(4) B(2) Y
H(5) B(5) Z H(5) H(8) Y
H(6) B(6) -Z H(6) H(8) Y
H(7) B(7) Z H(7) B(4) Y
H(9) N(1) Z H(9) H(11) Y
H(10) N(2) -Z H(10) H(12) Y
H(11) N(1) Z H(11) H(9) Y
H(12) N(2) -Z H(12) H(10) Y

loop_
_atom_rho_multipole_atom_label
_atom_rho_multipole_coeff_Pv
_atom_rho_multipole_coeff_P00
_atom_rho_multipole_coeff_P11
_atom_rho_multipole_coeff_P1-1
_atom_rho_multipole_coeff_P10
_atom_rho_multipole_coeff_P20
_atom_rho_multipole_coeff_P21
_atom_rho_multipole_coeff_P2-1
_atom_rho_multipole_coeff_P22
_atom_rho_multipole_coeff_P2-2
_atom_rho_multipole_coeff_P30
_atom_rho_multipole_coeff_P31
_atom_rho_multipole_coeff_P3-1
_atom_rho_multipole_coeff_P32
_atom_rho_multipole_coeff_P3-2
_atom_rho_multipole_coeff_P33
_atom_rho_multipole_coeff_P3-3
_atom_rho_multipole_coeff_P40
_atom_rho_multipole_coeff_P41
_atom_rho_multipole_coeff_P4-1
_atom_rho_multipole_coeff_P42
_atom_rho_multipole_coeff_P4-2
_atom_rho_multipole_coeff_P43
_atom_rho_multipole_coeff_P4-3
_atom_rho_multipole_coeff_P44
_atom_rho_multipole_coeff_P4-4
_atom_rho_multipole_kappa
_atom_rho_multipole_kappa_prime0
_atom_rho_multipole_kappa_prime1
_atom_rho_multipole_kappa_prime2
_atom_rho_multipole_kappa_prime3
_atom_rho_multipole_kappa_prime4
_atom_rho_multipole_radial_slater_n0
_atom_rho_multipole_radial_slater_zeta0
_atom_rho_multipole_radial_slater_n1
_atom_rho_multipole_radial_slater_zeta1
_atom_rho_multipole_radial_slater_n2
_atom_rho_multipole_radial_slater_zeta2
_atom_rho_multipole_radial_slater_n3
_atom_rho_multipole_radial_slater_zeta3
_atom_rho_multipole_radial_slater_n4
_atom_rho_multipole_radial_slater_zeta4
N(1) 2.65(4) 0 0 0 0.010(10) 0.007(9) 0 0 0 0 0.117(10) 0 0 0 0 0.59(6) -0.088(11) 0.016(10) 0 0 0 0 -0.44(8) 0.042(13) 0 0 1.013013 0.85416 0.85416 0.85416 0.85416 0.85416 2 3.83936 2 3.83936 2 3.83936 3 3.83936 4 3.83936
N(2) 2.6483 0 0 0 0.0104 0.007 0 0 0 0 0.1173 0 0 0 0 0.5885 -0.0877 0.0164 0 0 0 0 -0.443 0.0416 0 0 1.013013 0.85416 0.85416 0.85416 0.85416 0.85416 2 3.83936 2 3.83936 2 3.83936 3 3.83936 4 3.83936
B(1) 1.54(5) 0 0.004(17) -0.062(15) 0 -0.022(12) 0 0 0.030(11) 0.054(13) 0 0.089(14) -0.045(13) 0 0 0.103(13) -0.098(15) 0.003(19) 0 0 0.032(16) -0.058(18) 0 0 0.001(17) 0.063(16) 1.022611 0.964122 0.964122 0.964122 0.964122 0.964122 2 2.5246 2 2.5246 2 2.5246 3 2.5246 4 2.5246
B(2) 1.5411 0 0.0041 -0.0621 0 -0.022 0 0 0.0297 0.0543 0 0.089 -0.0446 0 0 0.1031 -0.0981 0.003 0 0 0.0324 -0.058 0 0 0.0011 0.0633 1.022611 0.964122 0.964122 0.964122 0.964122 0.964122 2 2.5246 2 2.5246 2 2.5246 3 2.5246 4 2.5246
B(3) 1.61(6) 0 0.002(16) 0.006(18) 0 -0.037(12) 0 0 -0.039(13) 0.020(12) 0 0.044(16) 0.093(15) 0 0 0.109(16) 0.061(14) -0.02(2) 0 0 0.023(19) -0.018(19) 0 0 0.004(16) -0.004(19) 1.024695 0.953429 0.953429 0.953429 0.953429 0.953429 2 2.5246 2 2.5246 2 2.5246 3 2.5246 4 2.5246
B(4) 1.6083 0 0.0024 0.0063 0 -0.0372 0 0 -0.0387 0.0202 0 0.044 0.0931 0 0 0.1087 0.0613 -0.0214 0 0 0.0232 -0.018 0 0 0.0044 -0.0043 1.024695 0.953429 0.953429 0.953429 0.953429 0.953429 2 2.5246 2 2.5246 2 2.5246 3 2.5246 4 2.5246
B(5) 3.00(7) 0 0.00(3) -0.02(3) 0.04(2) -0.075(16) -0.031(19) -0.03(2) -0.022(19) 0.031(19) -0.15(2) -0.07(2) -0.09(2) -0.07(2) 0.15(2) 0.09(2) -0.025(19) -0.02(3) 0.03(2) 0.04(2) -0.01(2) 0.01(3) 0.02(3) -0.02(2) 0.00(2) 0.01(2) 1.021596 0.969766 0.969766 0.969766 0.969766 0.969766 2 2.5246 2 2.5246 2 2.5246 3 2.5246 4 2.5246
B(6) 3.0026 0 0.0031 -0.0171 0.0421 -0.0748 -0.0308 -0.0265 -0.0222 0.0314 -0.1525 -0.0688 -0.0927 -0.0732 0.147 0.0903 -0.0245 -0.0214 0.0302 0.043 -0.008 0.0134 0.0228 -0.0169 0.0018 0.0146 1.021596 0.969766 0.969766 0.969766 0.969766 0.969766 2 2.5246 2 2.5246 2 2.5246 3 2.5246 4 2.5246
B(7) 3.06(9) 0 0.00(3) 0.00(3) 0 -0.04(2) 0 0 0.09(2) -0.01(2) 0 0.17(3) 0.01(3) 0 0 -0.16(3) 0.11(2) 0.00(4) 0 0 -0.02(3) -0.03(3) 0 0 0.01(3) -0.00(3) 1.027327 0.9938 0.9938 0.9938 0.9938 0.9938 2 2.5246 2 2.5246 2 2.5246 3 2.5246 4 2.5246
H(1) 0.43(2) 0 0 0 0.069(15) 0.01(2) 0 0 0 0 -0.02(3) 0 0 0 0 0 0 0.04(3) 0 0 0 0 0 0 0 0 1.126858 1.006808 1.006808 1.006808 1.006808 1.006808 0 2 1 2 2 2 3 2 4 2
H(2) 0.49(2) 0 0 0 0.065(18) 0.03(2) 0 0 0 0 -0.00(3) 0 0 0 0 0 0 -0.03(3) 0 0 0 0 0 0 0 0 1.126858 1.006808 1.006808 1.006808 1.006808 1.006808 0 2 1 2 2 2 3 2 4 2
H(3) 0.47(2) 0 0 0 0.059(14) 0.006(18) 0 0 0 0 -0.02(2) 0 0 0 0 0 0 0.00(3) 0 0 0 0 0 0 0 0 1.121039 1.049992 1.049992 1.049992 1.049992 1.049992 0 2 1 2 2 2 3 2 4 2
H(4) 0.50(2) 0 0 0 0.081(16) 0.02(2) 0 0 0 0 -0.01(3) 0 0 0 0 0 0 -0.05(3) 0 0 0 0 0 0 0 0 1.121039 1.049992 1.049992 1.049992 1.049992 1.049992 0 2 1 2 2 2 3 2 4 2
H(5) 1.11(4) 0 0 0 0.15(2) 0.03(3) 0 0 0 0 -0.00(4) 0 0 0 0 0 0 -0.00(4) 0 0 0 0 0 0 0 0 1.106094 1.11233 1.11233 1.11233 1.11233 1.11233 0 2 1 2 2 2 3 2 4 2
H(6) 1.10(4) 0 0 0 0.18(2) 0.04(3) 0 0 0 0 0.04(4) 0 0 0 0 0 0 -0.01(4) 0 0 0 0 0 0 0 0 1.106094 1.11233 1.11233 1.11233 1.11233 1.11233 0 2 1 2 2 2 3 2 4 2
H(7) 1.06(4) 0 0 0 0.13(3) 0.03(3) 0 0 0 0 -0.01(4) 0 0 0 0 0 0 -0.00(5) 0 0 0 0 0 0 0 0 1.104016 1.080968 1.080968 1.080968 1.080968 1.080968 0 2 1 2 2 2 3 2 4 2
H(8) 1.01(4) 0 0.09(3) 0.16(3) 0 -0.02(5) 0 0 -0.04(4) 0.05(4) 0 -0.02(6) 0.01(6) 0 0 -0.08(5) -0.03(5) -0.03(6) 0 0 0.01(6) -0.07(6) 0 0 -0.02(4) -0.10(5) 1.136967 1.05419 1.05419 1.05419 1.05419 1.05419 0 2 1 2 2 2 3 2 4 2
H(9) 0.73(3) 0 0 0 0.124(14) 0.00(2) 0 0 0 0 -0.09(2) 0 0 0 0 0 0 -0.14(3) 0 0 0 0 0 0 0 0 1.177667 1.367081 1.367081 1.367081 1.367081 1.367081 0 2 1 2 2 2 3 2 4 2
H(10) 0.71(3) 0 0 0 0.157(15) -0.00(2) 0 0 0 0 -0.07(2) 0 0 0 0 0 0 -0.06(3) 0 0 0 0 0 0 0 0 1.177667 1.367081 1.367081 1.367081 1.367081 1.367081 0 2 1 2 2 2 3 2 4 2
H(11) 0.380(17) 0 0 0 0.075(10) 0.028(15) 0 0 0 0 -0.01(2) 0 0 0 0 0 0 -0.02(2) 0 0 0 0 0 0 0 0 1.177667 1.367081 1.367081 1.367081 1.367081 1.367081 0 2 1 2 2 2 3 2 4 2
H(12) 0.338(16) 0 0 0 0.076(9) -0.020(13) 0 0 0 0 -0.043(18) 0 0 0 0 0 0 -0.06(2) 0 0 0 0 0 0 0 0 1.177667 1.367081 1.367081 1.367081 1.367081 1.367081 0 2 1 2 2 2 3 2 4 2

loop_
_atom_site_type_symbol
_atom_site_label
_atom_site_fract_x
_atom_site_fract_y
_atom_site_fract_z
_atom_site_occupancy
_atom_site_symmetry_multiplicity
_atom_site_U_iso_or_equiv
_atom_site_adp_type
N N(1) 0.21155(3) 0.25 0.26022(8) 1 4 0.007 Uani
N N(2) -0.07666(3) 0.25 0.81979(9) 1 4 0.009 Uani
B B(1) 0.14902(3) 0.25 0.41799(9) 1 4 0.006 Uani
B B(2) 0.00125(3) 0.25 0.71063(9) 1 4 0.006 Uani
B B(3) 0.19565(3) 0.25 0.62956(9) 1 4 0.005 Uani
B B(4) 0.07313(3) 0.25 0.87205(9) 1 4 0.006 Uani
B B(5) 0.14553(2) 0.04967(5) 0.57744(6) 1 8 0.006 Uani
B B(6) 0.06410(2) 0.04947(5) 0.74081(6) 1 8 0.006 Uani
B B(7) 0.15410(2) 0.12515(6) 0.81170(6) 1 8 0.006 Uani
H H(1) 0.087372 0.25 0.355062 1 4 0.022 Uani
H H(2) -0.010865 0.25 0.547591 1 4 0.023 Uani
H H(3) 0.261652 0.25 0.606932 1 4 0.022 Uani
H H(4) 0.048854 0.25 1.026453 1 4 0.022 Uani
H H(5) 0.173812 -0.090431 0.531156 1 8 0.023 Uani
H H(6) 0.040491 -0.091565 0.798888 1 8 0.024 Uani
H H(7) 0.188927 0.044548 0.926727 1 8 0.023 Uani
H H(8) 0.072203 0.03676 0.55846 1 8 0.024 Uani
H H(9) 0.246199 0.141091 0.26268 1 8 0.021 Uani
H H(10) -0.082941 0.145565 0.91027 1 8 0.023 Uani
H H(11) 0.188039 0.25 0.132391 1 4 0.022 Uani
H H(12) -0.118301 0.25 0.724783 1 4 0.024 Uani

loop_
_atom_site_aniso_label
_atom_site_aniso_U_11
_atom_site_aniso_U_22
_atom_site_aniso_U_33
_atom_site_aniso_U_12
_atom_site_aniso_U_13
_atom_site_aniso_U_23
N(1) 0.00753(15) 0.00850(15) 0.00513(17) 0 0.00109(15) 0
N(2) 0.00568(16) 0.01255(17) 0.01020(19) 0 0.00124(16) 0
B(1) 0.00584(19) 0.00644(18) 0.0052(2) 0 -0.00001(17) 0
B(2) 0.00504(18) 0.00771(18) 0.0066(2) 0 -0.00037(17) 0
B(3) 0.00475(18) 0.00583(17) 0.0056(2) 0 0.00004(17) 0
B(4) 0.00547(19) 0.00645(18) 0.0052(2) 0 0.00050(17) 0
B(5) 0.00652(13) 0.00471(12) 0.00651(16) -0.00004(11) 0.00026(12) -0.00063(12)
B(6) 0.00672(13) 0.00529(12) 0.00689(16) -0.00115(11) 0.00057(13) 0.00019(12)
B(7) 0.00600(12) 0.00575(13) 0.00528(15) 0.00087(11) -0.00049(13) 0.00051(12)
H(1) 0.014246 0.027970 0.023644 0 -0.005952 0
H(2) 0.025187 0.029900 0.013413 0 -0.003460 0
H(3) 0.010829 0.028100 0.026431 0 0.002328 -0.00152
H(4) 0.025140 0.028180 0.013390 -0.000470 0.006278 0
H(5) 0.026394 0.014503 0.027793 0.005929 0.002644 -0.004785
H(6) 0.028154 0.015422 0.027214 -0.006652 0.003331 0.005001
H(7) 0.024336 0.024390 0.019964 0.005646 -0.005992 0.006453
H(9) 0.022098 0.019653 0.021509 0.005590 -0.000090 -0.003685
H(10) 0.022284 0.024222 0.022924 -0.004861 0.000711 0.005394
H(11) 0.025648 0.026252 0.013020 0 -0.003932 0
H(12) 0.016372 0.032302 0.024236 0 -0.005845 0

loop_
_atom_type_symbol
_atom_type_description
_atom_type_scat_dispersion_real
_atom_type_scat_dispersion_imag
_atom_type_scat_source
B B 0.0004 0.0004 'International Tables Vol C Tables 4.2.6.8 and 6.1.1.4'
H H 0.0000 0.0000 'International Tables Vol C Tables 4.2.6.8 and 6.1.1.4'
N N 0.0030 0.0019 'International Tables Vol C Tables 4.2.6.8 and 6.1.1.4'

loop_
_geom_angle_atom_site_label_1
_geom_angle_atom_site_label_2
_geom_angle_atom_site_label_3
_geom_angle
_geom_angle_site_symmetry_1
_geom_angle_site_symmetry_2
_geom_angle_site_symmetry_3
_geom_angle_publ_flag
B(1) N(1) H(9) 114.72 1_555 1_555 1_555 yes
B(1) N(1) H(11) 110.80 1_555 1_555 1_555 yes
H(9) N(1) H(11) 105.73 1_555 1_555 1_555 yes
B(2) N(2) H(10) 114.37 1_555 1_555 1_555 yes
B(2) N(2) H(12) 108.11 1_555 1_555 1_555 yes
H(10) N(2) H(12) 110.67 1_555 1_555 1_555 yes
N(1) B(1) B(3) 106.65(4) 1_555 1_555 1_555 yes
N(1) B(1) H(1) 112.31 1_555 1_555 1_555 yes
B(3) B(1) H(1) 141.05 1_555 1_555 1_555 yes
N(2) B(2) B(4) 108.56(5) 1_555 1_555 1_555 yes
N(2) B(2) H(2) 108.90 1_555 1_555 1_555 yes
B(4) B(2) H(2) 142.54 1_555 1_555 1_555 yes
B(1) B(3) B(5) 64.44(2) 1_555 1_555 1_555 yes
B(1) B(3) B(7) 116.67(4) 1_555 1_555 1_555 yes
B(1) B(3) H(3) 110.90 1_555 1_555 1_555 yes
B(5) B(3) B(7) 60.68(2) 1_555 1_555 1_555 yes
B(5) B(3) H(3) 118.39 1_555 1_555 1_555 yes
B(7) B(3) H(3) 121.29 1_555 1_555 1_555 yes
B(2) B(4) B(6) 64.61(2) 1_555 1_555 1_555 yes
B(2) B(4) B(7) 116.36(4) 1_555 1_555 1_555 yes
B(2) B(4) H(4) 110.69 1_555 1_555 1_555 yes
B(6) B(4) B(7) 60.64(2) 1_555 1_555 1_555 yes
B(6) B(4) H(4) 117.86 1_555 1_555 1_555 yes
B(7) B(4) H(4) 121.82 1_555 1_555 1_555 yes
B(3) B(5) B(7) 59.70(3) 1_555 1_555 1_555 yes
B(3) B(5) H(5) 124.15 1_555 1_555 1_555 yes
B(3) B(5) H(8) 125.94 1_555 1_555 1_555 yes
B(7) B(5) H(5) 119.69 1_555 1_555 1_555 yes
B(7) B(5) H(8) 101.86 1_555 1_555 1_555 yes
H(5) B(5) H(8) 109.31 1_555 1_555 1_555 yes
B(4) B(6) B(7) 60.06(3) 1_555 1_555 1_555 yes
B(4) B(6) H(6) 124.80 1_555 1_555 1_555 yes
B(4) B(6) H(8) 125.61 1_555 1_555 1_555 yes
B(7) B(6) H(6) 119.41 1_555 1_555 1_555 yes
B(7) B(6) H(8) 101.94 1_555 1_555 1_555 yes
H(6) B(6) H(8) 108.97 1_555 1_555 1_555 yes
B(3) B(7) B(4) 105.03(3) 1_555 1_555 1_555 yes
B(3) B(7) B(5) 59.63(2) 1_555 1_555 1_555 yes
B(3) B(7) B(6) 109.33(3) 1_555 1_555 1_555 yes
B(3) B(7) H(7) 123.53 1_555 1_555 1_555 yes
B(4) B(7) B(5) 108.82(3) 1_555 1_555 1_555 yes
B(4) B(7) B(6) 59.30(2) 1_555 1_555 1_555 yes
B(4) B(7) H(7) 120.97 1_555 1_555 1_555 yes
B(5) B(7) B(6) 63.48(3) 1_555 1_555 1_555 yes
B(5) B(7) H(7) 123.21 1_555 1_555 1_555 yes
B(6) B(7) H(7) 121.18 1_555 1_555 1_555 yes

loop_
_geom_bond_atom_site_label_1
_geom_bond_atom_site_label_2
_geom_bond_distance
_geom_bond_site_symmetry_1
_geom_bond_site_symmetry_2
_geom_bond_publ_flag
N(1) B(1) 1.5904(8) 1_555 1_555 yes
N(1) H(9) 1.0090 1_555 1_555 yes
N(1) H(11) 1.0090 1_555 1_555 yes
N(2) B(2) 1.5968(8) 1_555 1_555 yes
N(2) H(10) 1.0090 1_555 1_555 yes
N(2) H(12) 1.0090 1_555 1_555 yes
B(1) B(3) 1.7318(9) 1_555 1_555 yes
B(1) H(1) 1.1900 1_555 1_555 yes
B(2) B(4) 1.7292(9) 1_555 1_555 yes
B(2) H(2) 1.1900 1_555 1_555 yes
B(3) B(5) 1.7576(5) 1_555 1_555 yes
B(3) B(7) 1.7589(7) 1_555 1_555 yes
B(3) H(3) 1.1900 1_555 1_555 yes
B(4) B(6) 1.7509(5) 1_555 1_555 yes
B(4) B(7) 1.7644(6) 1_555 1_555 yes
B(4) H(4) 1.1900 1_555 1_555 yes
B(5) B(7) 1.7763(6) 1_555 1_555 yes
B(5) H(5) 1.1900 1_555 1_555 yes
B(5) H(8) 1.3200 1_555 1_555 yes
B(6) B(7) 1.7746(6) 1_555 1_555 yes
B(6) H(6) 1.1900 1_555 1_555 yes
B(6) H(8) 1.3200 1_555 1_555 yes
B(7) H(7) 1.1900 1_555 1_555 yes
